data_4330292
loop_
_publ_author_name
'Ionut Mihalcea'
'Christophe Volkringer'
'Natacha Henry'
'Thierry Loiseau'

_publ_section_title
;
 Series of Mixed Uranyl-Lanthanide (Ce, Nd) Organic Coordination Polymers
 with Aromatic Polycarboxylates Linkers
;
_journal_name_full 'Inorganic Chemistry'
_journal_page_first 9610
_journal_page_last 9618
_journal_paper_doi 10.1021/ic3005757
_journal_volume 51
_journal_year 2012
_chemical_formula_moiety '1(N H4 1+);  4(U O2 2+). 1(Ce 3+).  4(C8 O4 H4 2-).  2(O 2-). 7(H2 O); 1(H2 O)'
_chemical_formula_sum 'C32 H16 Ce N O34 U4'
_chemical_formula_weight 2050.7
_space_group_IT_number 13
_symmetry_cell_setting monoclinic
_symmetry_Int_Tables_number 13
_symmetry_space_group_name_Hall '-P 2yac'
_symmetry_space_group_name_H-M 'P 1 2/n 1'
_cell_angle_alpha 90
_cell_angle_beta 95.3854(7)
_cell_angle_gamma 90
_cell_formula_units_Z 2
_cell_length_a 15.9635(2)
_cell_length_b 19.9741(3)
_cell_length_c 7.21260(10)
_cell_measurement_reflns_used 9952
_cell_measurement_temperature 293
_cell_measurement_theta_max 26.417
_cell_measurement_theta_min 2.759
_cell_volume 2289.63(5)
_diffrn_ambient_temperature 293
_diffrn_measured_fraction_theta_full 0.98
_diffrn_measured_fraction_theta_max 0.98
_diffrn_radiation_source 'x-ray tube'
_diffrn_radiation_type 'Mo K\a'
_diffrn_radiation_wavelength 0.71069
_diffrn_reflns_av_R_equivalents 0.0356
_diffrn_reflns_av_sigmaI/netI 0.025
_diffrn_reflns_limit_h_max 19
_diffrn_reflns_limit_h_min -19
_diffrn_reflns_limit_k_max 24
_diffrn_reflns_limit_k_min -24
_diffrn_reflns_limit_l_max 9
_diffrn_reflns_limit_l_min -9
_diffrn_reflns_number 31635
_diffrn_reflns_theta_full 26.52
_diffrn_reflns_theta_max 26.52
_diffrn_reflns_theta_min 1.02
_exptl_absorpt_coefficient_mu 15.182
_exptl_absorpt_correction_T_max 0.479
_exptl_absorpt_correction_T_min 0.196
_exptl_absorpt_correction_type empirical
_exptl_absorpt_process_details sadabs
_exptl_crystal_colour yellow
_exptl_crystal_density_diffrn 2.9735
_exptl_crystal_description block
_exptl_crystal_F_000 1826
_exptl_crystal_size_max 0.121
_exptl_crystal_size_mid 0.080
_exptl_crystal_size_min 0.052
_refine_diff_density_max 6.37
_refine_diff_density_min -5.93
_refine_ls_extinction_method none
_refine_ls_goodness_of_fit_gt 4.15
_refine_ls_goodness_of_fit_ref 3.80
_refine_ls_hydrogen_treatment constr
_refine_ls_number_constraints 35
_refine_ls_number_parameters 310
_refine_ls_number_reflns 4673
_refine_ls_number_restraints 1
_refine_ls_R_factor_all 0.0694
_refine_ls_R_factor_gt 0.0594
_refine_ls_shift/su_max 0.0468
_refine_ls_shift/su_mean 0.0043
_refine_ls_structure_factor_coef F
_refine_ls_weighting_details w=1/(\s^2^(F)+0.0001F^2^)
_refine_ls_weighting_scheme sigma
_refine_ls_wR_factor_gt 0.0793
_refine_ls_wR_factor_ref 0.0799
_reflns_number_gt 3909
_reflns_number_total 4673
_reflns_threshold_expression I>3\s(I)
_cod_data_source_file ic3005757_si_001.cif
_cod_data_source_block I
_cod_original_formula_sum 'C32 H16 Ce1 N1 O34 U4'
_cod_database_code 4330292
_cod_database_fobs_code 4330292

loop_
_symmetry_equiv_pos_site_id
_symmetry_equiv_pos_as_xyz
1 x,y,z
2 -x+1/2,y,-z+1/2
3 -x,-y,-z
4 x+1/2,-y,z+1/2

loop_
_atom_site_label
_atom_site_type_symbol
_atom_site_fract_x
_atom_site_fract_y
_atom_site_fract_z
_atom_site_adp_type
_atom_site_U_iso_or_equiv
_atom_site_symmetry_multiplicity
_atom_site_occupancy
_atom_site_calc_flag
U1 U 0.75 0.84084(3) 0.25 Uani 0.0172(2) 2 1 d
U2 U 0.75 0.65233(3) 0.25 Uani 0.0178(2) 2 1 d
U3 U 0.53390(3) 0.74587(2) 0.21679(8) Uani 0.01911(19) 4 1 d
Ce1 Ce 0.25 0.80694(5) -0.25 Uani 0.0173(3) 2 1 d
O31u O 0.5384(8) 0.7508(5) 0.4639(2) Uiso 0.039(3) 4 1 d
O12b O 0.4209(6) 0.8231(5) 0.2213(14) Uani 0.024(3) 4 1 d
O82a O 0.6633(6) 0.5451(5) 0.2324(16) Uani 0.031(4) 4 1 d
O82b O 0.6618(6) 0.9494(5) 0.2475(14) Uani 0.025(3) 4 1 d
O11a O 0.4245(7) 0.6689(5) 0.1918(17) Uani 0.038(4) 4 1 d
O1w O 0.25 0.9366(8) -0.25 Uiso 0.042(4) 2 1 d
C2a C 0.4364(8) 0.5555(7) 0.2942(17) Uani 0.017(4) 4 1 d
C3b C 0.3632(9) 0.9840(7) 0.170(2) Uani 0.030(5) 4 1 d
O81a O 0.5898(6) 0.6359(5) 0.2532(15) Uani 0.030(4) 4 1 d
O1u O 0.7537(6) 0.8471(4) 0.0114(13) Uani 0.017(3) 4 1 d
O32u O 0.5254(6) 0.7480(4) -0.0302(13) Uani 0.021(3) 4 1 d
O81b O 0.5860(6) 0.8586(5) 0.1915(15) Uani 0.029(4) 4 1 d
C7b C 0.5117(9) 0.9637(7) 0.2202(19) Uani 0.019(4) 4 1 d
O2u O 0.7456(6) 0.6538(5) 0.0110(13) Uani 0.022(3) 4 1 d
O1 O 0.6719(7) 0.7474(4) 0.2298(17) Uani 0.031(4) 4 1 d
O11b O 0.3703(7) 0.8618(5) -0.0526(15) Uani 0.036(4) 4 1 d
C4b C 0.3761(10) 1.0483(8) 0.236(2) Uani 0.033(6) 4 1 d
C5b C 0.4538(11) 1.0715(8) 0.293(2) Uani 0.035(6) 4 1 d
C2b C 0.4313(8) 0.9394(6) 0.1692(18) Uani 0.016(4) 4 1 d
C7a C 0.5160(9) 0.5305(6) 0.2492(19) Uani 0.018(4) 4 1 d
C4a C 0.3841(11) 0.4399(7) 0.2715(19) Uani 0.033(6) 4 1 d
C6a C 0.5244(10) 0.4644(7) 0.2253(19) Uani 0.027(5) 4 1 d
C6b C 0.5206(10) 1.0297(7) 0.287(2) Uani 0.032(5) 4 1 d
C3a C 0.3741(10) 0.5080(7) 0.303(2) Uani 0.031(5) 4 1 d
C8b C 0.5884(9) 0.9221(7) 0.2225(19) Uani 0.022(5) 4 1 d
C8a C 0.5926(9) 0.5720(6) 0.244(2) Uani 0.025(5) 4 1 d
C5a C 0.4589(11) 0.4164(8) 0.227(2) Uani 0.040(6) 4 1 d
O2w O 0.114(2) 0.7579(13) -0.180(4) Uiso 0.066(6) 4 0.5 d
N1 N 0.75 0.4108(18) 0.25 Uiso 0.125(13) 2 1 d
C1b C 0.4070(8) 0.8706(6) 0.100(2) Uani 0.023(5) 4 1 d
O12a O 0.3702(10) 0.6378(6) 0.455(2) Uani 0.079(6) 4 1 d
C1a C 0.4098(10) 0.6262(7) 0.314(3) Uani 0.037(6) 4 1 d
O3w O 0.2282(13) 0.7017(11) -0.452(3) Uiso 0.040(4) 4 0.5 d
O4w O 0.2319(19) 0.8270(15) 0.108(4) Uiso 0.072(6) 4 0.5 d
O3w' O 0.2371(15) 0.7387(11) -0.561(3) Uiso 0.040(4) 4 0.5 d
O2w' O 0.1561(17) 0.7128(14) -0.274(4) Uiso 0.066(6) 4 0.5 d
O4w' O 0.1806(19) 0.8550(15) 0.023(4) Uiso 0.072(6) 4 0.5 d
H1c3b H 0.307641 0.969723 0.124124 Uiso 0.0356 4 1 d
H1c4b H 0.328573 1.077413 0.24269 Uiso 0.0391 4 1 d
H1c5b H 0.461687 1.116683 0.336627 Uiso 0.0417 4 1 d
H1c4a H 0.337983 0.409696 0.281341 Uiso 0.0392 4 1 d
H1c6a H 0.579455 0.448121 0.20558 Uiso 0.0327 4 1 d
H1c6b H 0.575706 1.045789 0.329328 Uiso 0.0386 4 1 d
H1c3a H 0.319965 0.523069 0.333814 Uiso 0.0377 4 1 d
H1c5a H 0.467256 0.370092 0.197737 Uiso 0.0477 4 1 d
O5w O 0.6831(18) 0.7474(11) -0.257(4) Uiso 0.056(7) 4 0.5 d

loop_
_atom_site_aniso_label
_atom_site_aniso_type_symbol
_atom_site_aniso_U_11
_atom_site_aniso_U_22
_atom_site_aniso_U_33
_atom_site_aniso_U_12
_atom_site_aniso_U_13
_atom_site_aniso_U_23
U1 U 0.0155(4) 0.0098(4) 0.0262(4) 0 0.0007(3) 0
U2 U 0.0153(4) 0.0094(4) 0.0285(5) 0 0.0017(3) 0
U3 U 0.0147(3) 0.0127(3) 0.0298(3) 0.0001(2) 0.0013(2) 0.0015(2)
Ce1 Ce 0.0172(6) 0.0177(6) 0.0171(6) 0 0.0015(4) 0
O12b O 0.017(5) 0.022(5) 0.034(6) -0.001(4) 0.002(4) 0.007(5)
O82a O 0.017(6) 0.020(6) 0.056(7) -0.002(4) -0.003(5) 0.002(5)
O82b O 0.018(5) 0.013(5) 0.044(7) 0.001(4) 0.002(5) 0.000(5)
O11a O 0.030(6) 0.015(5) 0.071(9) -0.002(5) 0.013(6) 0.010(6)
C2a C 0.015(7) 0.027(8) 0.010(7) -0.003(6) 0.001(6) 0.010(6)
C3b C 0.023(9) 0.033(9) 0.032(9) 0.016(7) 0.000(7) 0.006(7)
O81a O 0.019(6) 0.010(5) 0.058(7) 0.001(4) -0.006(5) 0.004(5)
O1u O 0.012(5) 0.012(5) 0.026(5) -0.001(4) -0.001(4) 0.012(4)
O32u O 0.025(6) 0.026(6) 0.014(5) 0.019(4) 0.005(4) 0.008(4)
O81b O 0.019(5) 0.013(5) 0.055(7) 0.006(4) 0.004(5) -0.008(5)
C7b C 0.013(7) 0.021(8) 0.021(8) 0.006(6) -0.003(6) 0.007(6)
O2u O 0.013(5) 0.028(6) 0.028(6) 0.010(4) 0.007(4) 0.020(4)
O1 O 0.020(6) 0.013(6) 0.059(8) -0.004(4) 0.000(6) 0.001(5)
O11b O 0.031(6) 0.034(6) 0.038(7) -0.008(5) -0.024(6) -0.004(5)
C4b C 0.029(10) 0.038(10) 0.029(9) 0.010(8) -0.002(7) -0.008(8)
C5b C 0.053(11) 0.020(8) 0.033(10) 0.010(8) 0.013(8) 0.005(7)
C2b C 0.012(7) 0.015(7) 0.024(8) 0.000(5) 0.008(6) -0.004(6)
C7a C 0.027(8) 0.004(6) 0.022(8) 0.002(5) -0.001(6) 0.001(5)
C4a C 0.054(12) 0.022(8) 0.021(8) -0.027(8) -0.005(8) 0.008(7)
C6a C 0.041(10) 0.012(7) 0.032(9) -0.004(6) 0.019(8) -0.002(6)
C6b C 0.026(9) 0.018(8) 0.050(11) -0.005(7) -0.006(8) -0.001(7)
C3a C 0.026(9) 0.022(8) 0.047(10) -0.018(7) 0.006(8) -0.006(7)
C8b C 0.030(9) 0.016(8) 0.020(8) -0.008(6) 0.001(6) 0.004(6)
C8a C 0.019(8) 0.009(7) 0.045(10) -0.003(6) -0.005(7) 0.000(6)
C5a C 0.042(11) 0.025(9) 0.053(12) -0.009(8) 0.010(9) 0.000(8)
C1b C 0.010(7) 0.007(7) 0.052(11) -0.002(5) 0.002(7) 0.006(7)
O12a O 0.108(13) 0.029(7) 0.112(13) 0.017(8) 0.075(11) 0.014(8)
C1a C 0.021(9) 0.015(8) 0.077(13) -0.001(6) 0.011(9) 0.006(8)

loop_
_atom_type_symbol
_atom_type_scat_dispersion_real
_atom_type_scat_dispersion_imag
_atom_type_scat_source
_atom_type_scat_Cromer_Mann_a1
_atom_type_scat_Cromer_Mann_b1
_atom_type_scat_Cromer_Mann_a2
_atom_type_scat_Cromer_Mann_b2
_atom_type_scat_Cromer_Mann_a3
_atom_type_scat_Cromer_Mann_b3
_atom_type_scat_Cromer_Mann_a4
_atom_type_scat_Cromer_Mann_b4
_atom_type_scat_Cromer_Mann_c
C 0.0033 0.0016 'International Tables Vol C tables 4.2.6.8 and 6.1.1.4' 2.31 20.843901 1.02 10.2075 1.5886 0.5687 0.865 51.651199 0.2156
H 0.0000 0.0000 'International Tables Vol C tables 4.2.6.8 and 6.1.1.4' 0.493002 10.5109 0.322912 26.1257 0.140191 3.14236 0.04081 57.799702 0.003038
N 0.0061 0.0033 'International Tables Vol C tables 4.2.6.8 and 6.1.1.4' 12.2126 0.0057 3.1322 9.8933 2.0125 28.997499 1.1663 0.5826 -11.529
O 0.0106 0.0060 'International Tables Vol C tables 4.2.6.8 and 6.1.1.4' 3.0485 13.2771 2.2868 5.7011 1.5463 0.3239 0.867 32.908901 0.2508
Ce -0.2486 2.6331 'International Tables Vol C tables 4.2.6.8 and 6.1.1.4' 21.167101 2.81219 19.769501 0.226836 11.8513 17.608299 3.33049 127.112999 1.8626
U -9.6767 9.6646 'International Tables Vol C tables 4.2.6.8 and 6.1.1.4' 36.0228 0.5293 23.4128 3.3253 14.9491 16.092699 4.188 100.612999 13.3966

loop_
_geom_angle_atom_site_label_1
_geom_angle_atom_site_label_2
_geom_angle_atom_site_label_3
_geom_angle_site_symmetry_1
_geom_angle_site_symmetry_3
_geom_angle
U2 U1 U3 . . 61.095(11)
U2 U1 U3 . 2_655 61.095(11)
U2 U1 O82b . . 147.0(2)
U2 U1 O82b . 2_655 147.0(2)
U2 U1 O1u . . 94.1(3)
U2 U1 O1u . 2_655 94.1(3)
U2 U1 O1 . . 33.7(3)
U2 U1 O1 . 2_655 33.7(3)
U2 U1 C8b . . 122.3(3)
U2 U1 C8b . 2_655 122.3(3)
U3 U1 U3 . 2_655 122.19(2)
U3 U1 O82b . . 86.0(2)
U3 U1 O82b . 2_655 151.8(2)
U3 U1 O1u . . 94.9(3)
U3 U1 O1u . 2_655 89.1(3)
U3 U1 O1 . . 27.5(3)
U3 U1 O1 . 2_655 94.7(3)
U3 U1 C8b . . 61.2(3)
U3 U1 C8b . 2_655 176.6(3)
U3 U1 O82b 2_655 . 151.8(2)
U3 U1 O82b 2_655 2_655 86.0(2)
U3 U1 O1u 2_655 . 89.1(3)
U3 U1 O1u 2_655 2_655 94.9(3)
U3 U1 O1 2_655 . 94.7(3)
U3 U1 O1 2_655 2_655 27.5(3)
U3 U1 C8b 2_655 . 176.6(3)
U3 U1 C8b 2_655 2_655 61.2(3)
O82b U1 O82b . 2_655 65.9(3)
O82b U1 O1u . . 90.1(4)
O82b U1 O1u . 2_655 83.0(4)
O82b U1 O1 . . 113.5(3)
O82b U1 O1 . 2_655 176.6(4)
O82b U1 C8b . . 24.9(3)
O82b U1 C8b . 2_655 90.6(3)
O82b U1 O1u 2_655 . 83.0(4)
O82b U1 O1u 2_655 2_655 90.1(4)
O82b U1 O1 2_655 . 176.6(4)
O82b U1 O1 2_655 2_655 113.5(3)
O82b U1 C8b 2_655 . 90.6(3)
O82b U1 C8b 2_655 2_655 24.9(3)
O1u U1 O1u . 2_655 171.8(4)
O1u U1 O1 . . 93.8(4)
O1u U1 O1 . 2_655 93.1(4)
O1u U1 C8b . . 90.2(4)
O1u U1 C8b . 2_655 85.4(4)
O1u U1 O1 2_655 . 93.1(4)
O1u U1 O1 2_655 2_655 93.8(4)
O1u U1 C8b 2_655 . 85.4(4)
O1u U1 C8b 2_655 2_655 90.2(4)
O1 U1 O1 . 2_655 67.3(4)
O1 U1 C8b . . 88.7(4)
O1 U1 C8b . 2_655 155.9(4)
O1 U1 C8b 2_655 . 155.9(4)
O1 U1 C8b 2_655 2_655 88.7(4)
C8b U1 C8b . 2_655 115.4(4)
U1 U2 U3 . . 61.460(11)
U1 U2 U3 . 2_655 61.460(11)
U1 U2 O82a . . 147.2(2)
U1 U2 O82a . 2_655 147.2(2)
U1 U2 O81a . . 97.3(2)
U1 U2 O81a . 2_655 97.3(2)
U1 U2 O2u . . 89.0(3)
U1 U2 O2u . 2_655 89.0(3)
U1 U2 O1 . . 33.2(3)
U1 U2 O1 . 2_655 33.2(3)
U1 U2 C8a . . 122.6(3)
U1 U2 C8a . 2_655 122.6(3)
U3 U2 U3 . 2_655 122.92(2)
U3 U2 O82a . . 85.8(2)
U3 U2 O82a . 2_655 151.3(2)
U3 U2 O81a . . 36.1(2)
U3 U2 O81a . 2_655 158.4(2)
U3 U2 O2u . . 88.7(3)
U3 U2 O2u . 2_655 90.3(3)
U3 U2 O1 . . 28.4(3)
U3 U2 O1 . 2_655 94.6(3)
U3 U2 C8a . . 61.2(3)
U3 U2 C8a . 2_655 175.2(3)
U3 U2 O82a 2_655 . 151.3(2)
U3 U2 O82a 2_655 2_655 85.8(2)
U3 U2 O81a 2_655 . 158.4(2)
U3 U2 O81a 2_655 2_655 36.1(2)
U3 U2 O2u 2_655 . 90.3(3)
U3 U2 O2u 2_655 2_655 88.7(3)
U3 U2 O1 2_655 . 94.6(3)
U3 U2 O1 2_655 2_655 28.4(3)
U3 U2 C8a 2_655 . 175.2(3)
U3 U2 C8a 2_655 2_655 61.2(3)
O82a U2 O82a . 2_655 65.5(3)
O82a U2 O81a . . 50.1(3)
O82a U2 O81a . 2_655 115.3(3)
O82a U2 O2u . . 89.6(4)
O82a U2 O2u . 2_655 92.0(4)
O82a U2 O1 . . 114.1(3)
O82a U2 O1 . 2_655 179.1(4)
O82a U2 C8a . . 24.8(3)
O82a U2 C8a . 2_655 90.1(3)
O82a U2 O81a 2_655 . 115.3(3)
O82a U2 O81a 2_655 2_655 50.1(3)
O82a U2 O2u 2_655 . 92.0(4)
O82a U2 O2u 2_655 2_655 89.6(4)
O82a U2 O1 2_655 . 179.1(4)
O82a U2 O1 2_655 2_655 114.1(3)
O82a U2 C8a 2_655 . 90.1(3)
O82a U2 C8a 2_655 2_655 24.8(3)
O81a U2 O81a . 2_655 165.4(3)
O81a U2 O2u . . 93.7(4)
O81a U2 O2u . 2_655 86.6(4)
O81a U2 O1 . . 64.4(3)
O81a U2 O1 . 2_655 130.2(3)
O81a U2 C8a . . 25.3(3)
O81a U2 C8a . 2_655 140.1(3)
O81a U2 O2u 2_655 . 86.6(4)
O81a U2 O2u 2_655 2_655 93.7(4)
O81a U2 O1 2_655 . 130.2(3)
O81a U2 O1 2_655 2_655 64.4(3)
O81a U2 C8a 2_655 . 140.1(3)
O81a U2 C8a 2_655 2_655 25.3(3)
O2u U2 O2u . 2_655 178.0(4)
O2u U2 O1 . . 87.2(4)
O2u U2 O1 . 2_655 91.2(4)
O2u U2 C8a . . 92.2(4)
O2u U2 C8a . 2_655 88.8(4)
O2u U2 O1 2_655 . 91.2(4)
O2u U2 O1 2_655 2_655 87.2(4)
O2u U2 C8a 2_655 . 88.8(4)
O2u U2 C8a 2_655 2_655 92.2(4)
O1 U2 O1 . 2_655 66.4(4)
O1 U2 C8a . . 89.5(4)
O1 U2 C8a . 2_655 155.5(4)
O1 U2 C8a 2_655 . 155.5(4)
O1 U2 C8a 2_655 2_655 89.5(4)
C8a U2 C8a . 2_655 114.8(4)
U1 U3 U2 . . 57.444(14)
U1 U3 O31u . . 87.7(4)
U1 U3 O12b . . 110.5(2)
U1 U3 O11a . . 167.3(3)
U1 U3 O81a . . 97.0(2)
U1 U3 O32u . . 91.9(3)
U1 U3 O81b . . 41.1(2)
U1 U3 O1 . . 28.1(2)
U1 U3 C1b . . 99.6(2)
U1 U3 C1a . . 154.1(3)
U2 U3 O31u . . 90.7(4)
U2 U3 O12b . . 167.4(2)
U2 U3 O11a . . 109.9(3)
U2 U3 O81a . . 39.8(2)
U2 U3 O32u . . 93.2(3)
U2 U3 O81b . . 98.2(2)
U2 U3 O1 . . 29.4(2)
U2 U3 C1b . . 154.3(2)
U2 U3 C1a . . 100.9(3)
O31u U3 O12b . . 84.8(4)
O31u U3 O11a . . 94.2(5)
O31u U3 O81a . . 87.8(4)
O31u U3 O32u . . 175.0(4)
O31u U3 O81b . . 92.4(4)
O31u U3 O1 . . 90.6(5)
O31u U3 C1b . . 100.5(5)
O31u U3 C1a . . 78.0(5)
O12b U3 O11a . . 82.2(3)
O12b U3 O81a . . 151.2(3)
O12b U3 O32u . . 90.7(4)
O12b U3 O81b . . 70.3(3)
O12b U3 O1 . . 138.6(3)
O12b U3 C1b . . 19.4(4)
O12b U3 C1a . . 89.7(4)
O11a U3 O81a . . 70.6(3)
O11a U3 O32u . . 87.2(4)
O11a U3 O81b . . 151.0(3)
O11a U3 O1 . . 139.2(3)
O11a U3 C1b . . 92.4(3)
O11a U3 C1a . . 18.6(4)
O81a U3 O32u . . 97.2(4)
O81a U3 O81b . . 137.9(3)
O81a U3 O1 . . 69.1(3)
O81a U3 C1b . . 161.7(3)
O81a U3 C1a . . 61.5(4)
O32u U3 O81b . . 84.1(4)
O32u U3 O1 . . 91.4(5)
O32u U3 C1b . . 74.7(4)
O32u U3 C1a . . 104.2(4)
O81b U3 O1 . . 68.8(3)
O81b U3 C1b . . 58.6(3)
O81b U3 C1a . . 158.7(4)
O1 U3 C1b . . 126.5(3)
O1 U3 C1a . . 129.5(3)
C1b U3 C1a . . 104.0(4)
O1w Ce1 O11b . . 64.3(2)
O1w Ce1 O11b . 2_554 64.3(2)
O1w Ce1 O2w . . 113.3(6)
O1w Ce1 O2w . 2_554 113.3(6)
O1w Ce1 C1b . . 69.4(2)
O1w Ce1 C1b . 2_554 69.4(2)
O1w Ce1 O3w . . 145.1(5)
O1w Ce1 O3w . 2_554 145.1(5)
O1w Ce1 O4w . . 81.3(6)
O1w Ce1 O4w . 2_554 81.3(6)
O1w Ce1 O3w' . . 121.4(5)
O1w Ce1 O3w' . 2_554 121.4(5)
O1w Ce1 O2w' . . 141.5(7)
O1w Ce1 O2w' . 2_554 141.5(7)
O1w Ce1 O4w' . . 67.8(7)
O1w Ce1 O4w' . 2_554 67.8(7)
O11b Ce1 O11b . 2_554 128.7(3)
O11b Ce1 O2w . . 133.7(7)
O11b Ce1 O2w . 2_554 69.6(7)
O11b Ce1 C1b . . 10.1(4)
O11b Ce1 C1b . 2_554 132.8(3)
O11b Ce1 O3w . . 136.9(5)
O11b Ce1 O3w . 2_554 88.9(5)
O11b Ce1 O4w . . 62.2(7)
O11b Ce1 O4w . 2_554 109.6(7)
O11b Ce1 O3w' . . 134.6(6)
O11b Ce1 O3w' . 2_554 75.4(6)
O11b Ce1 O2w' . . 144.7(7)
O11b Ce1 O2w' . 2_554 82.1(7)
O11b Ce1 O4w' . . 76.3(7)
O11b Ce1 O4w' . 2_554 84.8(7)
O11b Ce1 O2w 2_554 . 69.6(7)
O11b Ce1 O2w 2_554 2_554 133.7(7)
O11b Ce1 C1b 2_554 . 132.8(3)
O11b Ce1 C1b 2_554 2_554 10.1(4)
O11b Ce1 O3w 2_554 . 88.9(5)
O11b Ce1 O3w 2_554 2_554 136.9(5)
O11b Ce1 O4w 2_554 . 109.6(7)
O11b Ce1 O4w 2_554 2_554 62.2(7)
O11b Ce1 O3w' 2_554 . 75.4(6)
O11b Ce1 O3w' 2_554 2_554 134.6(6)
O11b Ce1 O2w' 2_554 . 82.1(7)
O11b Ce1 O2w' 2_554 2_554 144.7(7)
O11b Ce1 O4w' 2_554 . 84.8(7)
O11b Ce1 O4w' 2_554 2_554 76.3(7)
O2w Ce1 O2w . 2_554 133.5(9)
O2w Ce1 C1b . . 124.1(7)
O2w Ce1 C1b . 2_554 73.6(7)
O2w Ce1 O3w . . 73.5(8)
O2w Ce1 O3w . 2_554 68.6(8)
O2w Ce1 O4w . . 71.6(9)
O2w Ce1 O4w . 2_554 115.8(9)
O2w Ce1 O3w' . . 88.2(9)
O2w Ce1 O3w' . 2_554 67.7(9)
O2w Ce1 O2w' . . 32.0(9)
O2w Ce1 O2w' . 2_554 103.3(9)
O2w Ce1 O4w' . . 62.4(9)
O2w Ce1 O4w' . 2_554 139.6(10)
O2w Ce1 C1b 2_554 . 73.6(7)
O2w Ce1 C1b 2_554 2_554 124.1(7)
O2w Ce1 O3w 2_554 . 68.6(8)
O2w Ce1 O3w 2_554 2_554 73.5(8)
O2w Ce1 O4w 2_554 . 115.8(9)
O2w Ce1 O4w 2_554 2_554 71.6(9)
O2w Ce1 O3w' 2_554 . 67.7(9)
O2w Ce1 O3w' 2_554 2_554 88.2(9)
O2w Ce1 O2w' 2_554 . 103.3(9)
O2w Ce1 O2w' 2_554 2_554 32.0(9)
O2w Ce1 O4w' 2_554 . 139.6(10)
O2w Ce1 O4w' 2_554 2_554 62.4(9)
C1b Ce1 C1b . 2_554 138.8(3)
C1b Ce1 O3w . . 137.2(5)
C1b Ce1 O3w . 2_554 81.0(5)
C1b Ce1 O4w . . 53.1(7)
C1b Ce1 O4w . 2_554 119.6(7)
C1b Ce1 O3w' . . 140.8(6)
C1b Ce1 O3w' . 2_554 65.8(5)
C1b Ce1 O2w' . . 135.5(7)
C1b Ce1 O2w' . 2_554 80.6(7)
C1b Ce1 O4w' . . 69.5(7)
C1b Ce1 O4w' . 2_554 94.8(7)
C1b Ce1 O3w 2_554 . 81.0(5)
C1b Ce1 O3w 2_554 2_554 137.2(5)
C1b Ce1 O4w 2_554 . 119.6(7)
C1b Ce1 O4w 2_554 2_554 53.1(7)
C1b Ce1 O3w' 2_554 . 65.8(5)
C1b Ce1 O3w' 2_554 2_554 140.8(6)
C1b Ce1 O2w' 2_554 . 80.6(7)
C1b Ce1 O2w' 2_554 2_554 135.5(7)
C1b Ce1 O4w' 2_554 . 94.8(7)
C1b Ce1 O4w' 2_554 2_554 69.5(7)
O3w Ce1 O3w . 2_554 69.7(7)
O3w Ce1 O4w . . 130.9(8)
O3w Ce1 O4w . 2_554 66.0(8)
O3w Ce1 O3w' . . 24.5(7)
O3w Ce1 O3w' . 2_554 93.2(7)
O3w Ce1 O2w' . . 42.7(8)
O3w Ce1 O2w' . 2_554 56.6(8)
O3w Ce1 O4w' . . 134.9(8)
O3w Ce1 O4w' . 2_554 85.1(8)
O3w Ce1 O4w 2_554 . 66.0(8)
O3w Ce1 O4w 2_554 2_554 130.9(8)
O3w Ce1 O3w' 2_554 . 93.2(7)
O3w Ce1 O3w' 2_554 2_554 24.5(7)
O3w Ce1 O2w' 2_554 . 56.6(8)
O3w Ce1 O2w' 2_554 2_554 42.7(8)
O3w Ce1 O4w' 2_554 . 85.1(8)
O3w Ce1 O4w' 2_554 2_554 134.9(8)
O4w Ce1 O4w . 2_554 162.6(9)
O4w Ce1 O3w' . . 154.9(8)
O4w Ce1 O3w' . 2_554 41.5(8)
O4w Ce1 O2w' . . 93.7(9)
O4w Ce1 O2w' . 2_554 99.8(9)
O4w Ce1 O4w' . . 24.9(9)
O4w Ce1 O4w' . 2_554 142.5(9)
O4w Ce1 O3w' 2_554 . 41.5(8)
O4w Ce1 O3w' 2_554 2_554 154.9(8)
O4w Ce1 O2w' 2_554 . 99.8(9)
O4w Ce1 O2w' 2_554 2_554 93.7(9)
O4w Ce1 O4w' 2_554 . 142.5(9)
O4w Ce1 O4w' 2_554 2_554 24.9(9)
O3w' Ce1 O3w' . 2_554 117.3(7)
O3w' Ce1 O2w' . . 62.0(9)
O3w' Ce1 O2w' . 2_554 69.7(8)
O3w' Ce1 O4w' . . 149.1(9)
O3w' Ce1 O4w' . 2_554 62.4(8)
O3w' Ce1 O2w' 2_554 . 69.7(8)
O3w' Ce1 O2w' 2_554 2_554 62.0(9)
O3w' Ce1 O4w' 2_554 . 62.4(8)
O3w' Ce1 O4w' 2_554 2_554 149.1(9)
O2w' Ce1 O2w' . 2_554 76.9(9)
O2w' Ce1 O4w' . . 92.2(10)
O2w' Ce1 O4w' . 2_554 123.7(9)
O2w' Ce1 O4w' 2_554 . 123.7(9)
O2w' Ce1 O4w' 2_554 2_554 92.2(10)
O4w' Ce1 O4w' . 2_554 135.5(10)
U3 O12b C1b . . 123.2(9)
U2 O82a C8a . . 97.1(8)
U1 O82b C8b . . 97.7(8)
U3 O11a C1a . . 125.5(10)
C7a C2a C3a . . 115.5(12)
C7a C2a C1a . . 128.5(12)
C3a C2a C1a . . 115.8(12)
C4b C3b C2b . . 120.0(13)
C4b C3b H1c3b . . 119.9794
C2b C3b H1c3b . . 119.978
U2 O81a U3 . . 104.1(3)
U2 O81a C8a . . 95.0(8)
U3 O81a C8a . . 158.6(9)
U3 O81b C8b . . 155.6(10)
C2b C7b C6b . . 118.6(13)
C2b C7b C8b . . 123.4(12)
C6b C7b C8b . . 117.8(12)
U1 O1 U2 . . 113.2(4)
U1 O1 U3 . . 124.4(4)
U2 O1 U3 . . 122.3(4)
Ce1 O11b C1b . . 148.4(10)
C3b C4b C5b . . 121.8(15)
C3b C4b H1c4b . . 119.0908
C5b C4b H1c4b . . 119.0916
C4b C5b C6b . . 118.7(14)
C4b C5b H1c5b . . 120.6372
C6b C5b H1c5b . . 120.6357
C3b C2b C7b . . 118.2(12)
C3b C2b C1b . . 113.9(11)
C7b C2b C1b . . 127.7(12)
C2a C7a C6a . . 118.4(13)
C2a C7a C8a . . 124.3(11)
C6a C7a C8a . . 117.1(13)
C3a C4a C5a . . 119.9(15)
C3a C4a H1c4a . . 120.0736
C5a C4a H1c4a . . 120.0733
C7a C6a C5a . . 125.6(15)
C7a C6a H1c6a . . 117.2032
C5a C6a H1c6a . . 117.2016
C7b C6b C5b . . 122.3(14)
C7b C6b H1c6b . . 118.8529
C5b C6b H1c6b . . 118.853
C2a C3a C4a . . 124.7(14)
C2a C3a H1c3a . . 117.6506
C4a C3a H1c3a . . 117.6502
U1 C8b O82b . . 57.4(7)
U1 C8b O81b . . 59.8(7)
U1 C8b C7b . . 176.4(9)
O82b C8b O81b . . 116.9(12)
O82b C8b C7b . . 120.4(12)
O81b C8b C7b . . 122.7(12)
U2 C8a O82a . . 58.1(7)
U2 C8a O81a . . 59.7(7)
U2 C8a C7a . . 177.2(10)
O82a C8a O81a . . 117.7(12)
O82a C8a C7a . . 120.6(12)
O81a C8a C7a . . 121.7(12)
C4a C5a C6a . . 115.8(14)
C4a C5a H1c5a . . 122.1065
C6a C5a H1c5a . . 122.1052
Ce1 O2w O2w' . . 70.8(18)
U3 C1b Ce1 . . 106.5(4)
U3 C1b O12b . . 37.5(6)
U3 C1b O11b . . 111.1(9)
U3 C1b C2b . . 118.5(8)
Ce1 C1b O12b . . 106.1(8)
Ce1 C1b O11b . . 21.5(7)
Ce1 C1b C2b . . 134.0(8)
O12b C1b O11b . . 123.1(12)
O12b C1b C2b . . 115.0(13)
O11b C1b C2b . . 121.6(12)
U3 C1a O11a . . 35.9(7)
U3 C1a C2a . . 119.8(10)
U3 C1a O12a . . 113.6(10)
O11a C1a C2a . . 120.2(15)
O11a C1a O12a . . 125.0(14)
C2a C1a O12a . . 114.8(14)
Ce1 O3w O3w' . . 80.6(17)
Ce1 O3w O2w' . . 63.8(11)
O3w' O3w O2w' . . 124(2)
Ce1 O4w O4w . 2_555 156.0(17)
Ce1 O4w O3w' . 2_554 68.1(12)
Ce1 O4w O4w' . . 72(2)
O4w O4w O3w' 2_555 2_554 97.1(17)
O4w O4w O4w' 2_555 . 131(3)
O3w' O4w O4w' 2_554 . 124(3)
Ce1 O3w' O3w . . 74.9(17)
Ce1 O3w' O4w . 2_554 70.3(11)
O3w O3w' O4w . 2_554 145(2)
Ce1 O2w' O2w . . 77.2(17)
Ce1 O2w' O3w . . 73.5(12)
O2w O2w' O3w . . 145(2)
Ce1 O4w' O4w . . 84(2)

loop_
_geom_bond_atom_site_label_1
_geom_bond_atom_site_label_2
_geom_bond_site_symmetry_2
_geom_bond_distance
U1 U2 . 3.7653(10)
U1 U3 . 3.9244(6)
U1 U3 2_655 3.9244(6)
U1 O82b . 2.584(9)
U1 O82b 2_655 2.584(9)
U1 O1u . 1.732(9)
U1 O1u 2_655 1.732(9)
U1 O1 . 2.241(9)
U1 O1 2_655 2.241(9)
U1 C8b . 3.039(14)
U1 C8b 2_655 3.039(14)
U2 U3 . 3.9107(6)
U2 U3 2_655 3.9107(6)
U2 O82a . 2.547(10)
U2 O82a 2_655 2.547(10)
U2 O81a . 2.580(10)
U2 O81a 2_655 2.580(10)
U2 O2u . 1.719(9)
U2 O2u 2_655 1.719(9)
U2 O1 . 2.270(9)
U2 O1 2_655 2.270(9)
U2 C8a . 2.978(14)
U2 C8a 2_655 2.978(14)
U3 O31u . 1.7794(18)
U3 O12b . 2.377(9)
U3 O11a . 2.321(10)
U3 O81a . 2.377(9)
U3 O32u . 1.774(9)
U3 O81b . 2.414(9)
U3 O1 . 2.196(11)
U3 C1b . 3.271(13)
U3 C1a . 3.223(15)
Ce1 O1w . 2.589(16)
Ce1 O11b . 2.531(10)
Ce1 O11b 2_554 2.531(10)
Ce1 O2w . 2.48(3)
Ce1 O2w 2_554 2.48(3)
Ce1 C1b . 3.617(14)
Ce1 C1b 2_554 3.617(14)
Ce1 O3w . 2.56(2)
Ce1 O3w 2_554 2.56(2)
Ce1 O4w . 2.66(3)
Ce1 O4w 2_554 2.66(3)
Ce1 O3w' . 2.62(2)
Ce1 O3w' 2_554 2.62(2)
Ce1 O2w' . 2.40(3)
Ce1 O2w' 2_554 2.40(3)
Ce1 O4w' . 2.54(3)
Ce1 O4w' 2_554 2.54(3)
O12b C1b . 1.296(17)
O82a C8a . 1.259(17)
O82b C8b . 1.289(17)
O11a C1a . 1.26(2)
C2a C7a . 1.43(2)
C2a C3a . 1.38(2)
C2a C1a . 1.48(2)
C3b C4b . 1.38(2)
C3b C2b . 1.41(2)
C3b H1c3b . 0.96
O81a C8a . 1.278(16)
O81b C8b . 1.288(16)
C7b C2b . 1.389(18)
C7b C6b . 1.406(19)
C7b C8b . 1.48(2)
O11b C1b . 1.210(19)
C4b C5b . 1.35(2)
C4b H1c4b . 0.96
C5b C6b . 1.36(2)
C5b H1c5b . 0.96
C2b C1b . 1.501(18)
C7a C6a . 1.339(18)
C7a C8a . 1.48(2)
C4a C3a . 1.39(2)
C4a C5a . 1.35(2)
C4a H1c4a . 0.96
C6a C5a . 1.42(2)
C6a H1c6a . 0.96
C6b H1c6b . 0.96
C3a H1c3a . 0.96
C5a H1c5a . 0.96
O2w O2w' . 1.35(4)
O12a C1a . 1.27(2)
O3w O3w' . 1.10(3)
O3w O2w' . 1.81(4)
O4w O4w 2_555 2.07(4)
O4w O3w' 2_554 1.87(4)
O4w O4w' . 1.12(4)
O5w O5w 2_654 2.13(4)

loop_
_geom_hbond_atom_site_label_D
_geom_hbond_atom_site_label_H
_geom_hbond_atom_site_label_A
_geom_hbond_distance_DH
_geom_hbond_distance_HA
_geom_hbond_distance_DA
_geom_hbond_angle_DHA
C6a H1c6a O82a 0.96 2.34 2.734(19) 103.63
C6b H1c6b O82b 0.96 2.47 2.799(19) 99.88
